data_7054256
loop_
_publ_author_name
'Mu\~noz, Bianca K.'
'Ojo, Wilfried-Solo'
'Jacob, Kane'
'Romero, Nuria'
'Vendier, Laure'
'Despagnet-Ayoub, Emmanuelle'
'Etienne, Michel'

_publ_section_title
;
 Perfluorinated 1H-indazoles and hydrotris(indazol-1-yl)borates.
 Supramolecular organization and a new synthetic procedure to form
 scorpionate ligands
;
_journal_issue 6
_journal_name_full 'New Journal of Chemistry'
_journal_page_first 2451
_journal_paper_doi 10.1039/c4nj00136b
_journal_volume 38
_journal_year 2014
_chemical_compound_source 'synthesis as described'
_chemical_formula_moiety '2(C30 H B F33 N6 Tl), C H2 Cl2 '
_chemical_formula_sum 'C61 H4 B2 Cl2 F66 N12 Tl2'
_chemical_formula_weight 2660.04
_chemical_name_systematic
;
 ?
;
_space_group_IT_number 2
_symmetry_cell_setting triclinic
_symmetry_Int_Tables_number 2
_symmetry_space_group_name_Hall '-P 1'
_symmetry_space_group_name_H-M 'P -1'
_atom_sites_solution_hydrogens geom
_atom_sites_solution_primary direct
_atom_sites_solution_secondary difmap
_cell_angle_alpha 97.161(4)
_cell_angle_beta 114.950(4)
_cell_angle_gamma 111.090(4)
_cell_formula_units_Z 1
_cell_length_a 12.7490(12)
_cell_length_b 13.0300(11)
_cell_length_c 14.4090(13)
_cell_measurement_reflns_used 8834
_cell_measurement_temperature 180(2)
_cell_measurement_theta_max 22.82
_cell_measurement_theta_min 2.79
_cell_measurement_wavelength 0.71073
_cell_volume 1913.7(3)
_computing_cell_refinement 'Bruker SMART'
_computing_data_collection 'Bruker SMART'
_computing_data_reduction 'Bruker SAINT'
_computing_molecular_graphics 'Ortep-3 for Windows (Farrugia, 1997)'
_computing_publication_material 'WinGX publication routines (Farrugia, 1999)'
_computing_structure_refinement 'SHELXL-97 (Sheldrick, 2008)'
_computing_structure_solution 'SIR92 (Giacovazzo et al, 1993)'
_diffrn_ambient_temperature 180
_diffrn_measured_fraction_theta_full 0.931
_diffrn_measured_fraction_theta_max 0.931
_diffrn_measurement_device_type 'Bruker Kappa APEX II'
_diffrn_measurement_method \w-\f
_diffrn_radiation_monochromator graphite
_diffrn_radiation_source 'fine-focus sealed tube'
_diffrn_radiation_type MoK\a
_diffrn_radiation_wavelength 0.71073
_diffrn_reflns_av_R_equivalents 0.0465
_diffrn_reflns_av_unetI/netI 0.0602
_diffrn_reflns_limit_h_max 11
_diffrn_reflns_limit_h_min -15
_diffrn_reflns_limit_k_max 16
_diffrn_reflns_limit_k_min -16
_diffrn_reflns_limit_l_max 18
_diffrn_reflns_limit_l_min -16
_diffrn_reflns_number 28371
_diffrn_reflns_theta_full 26.37
_diffrn_reflns_theta_max 26.37
_diffrn_reflns_theta_min 1.65
_diffrn_standards_decay_% 0
_diffrn_standards_interval_count 0
_diffrn_standards_interval_time 0
_diffrn_standards_number 0
_exptl_absorpt_coefficient_mu 4.489
_exptl_absorpt_correction_T_max 0.962
_exptl_absorpt_correction_T_min 0.835
_exptl_absorpt_correction_type multi-scan
_exptl_absorpt_process_details
;
        [c.f. r.h. blessing, acta cryst. (1995), a51, 33-38]
;
_exptl_crystal_colour colourless
_exptl_crystal_density_diffrn 2.308
_exptl_crystal_density_method 'not measured'
_exptl_crystal_description platelet
_exptl_crystal_F_000 1254
_exptl_crystal_size_max 0.15
_exptl_crystal_size_mid 0.15
_exptl_crystal_size_min 0.025
_refine_diff_density_max 0.887
_refine_diff_density_min -1.458
_refine_diff_density_rms 0.23
_refine_ls_extinction_method none
_refine_ls_goodness_of_fit_ref 1.172
_refine_ls_hydrogen_treatment constr
_refine_ls_matrix_type full
_refine_ls_number_parameters 658
_refine_ls_number_reflns 7287
_refine_ls_number_restraints 0
_refine_ls_restrained_S_all 1.172
_refine_ls_R_factor_all 0.0668
_refine_ls_R_factor_gt 0.038
_refine_ls_shift/su_max 0
_refine_ls_shift/su_mean 0
_refine_ls_structure_factor_coef Fsqd
_refine_ls_weighting_details 'calc w=1/[\s^2^(Fo^2^)+(0.0656P)^2^+0.3029P] where P=(Fo^2^+2Fc^2^)/3'
_refine_ls_weighting_scheme calc
_refine_ls_wR_factor_gt 0.0876
_refine_ls_wR_factor_ref 0.1252
_reflns_number_gt 5562
_reflns_number_total 7287
_reflns_threshold_expression >2\s(I)
_cod_data_source_file c4nj00136b1.cif
_cod_data_source_block 8
_cod_depositor_comments
;
The following automatic conversions were performed:

'_symmetry_cell_setting' value 'Triclinic' changed to 'triclinic'
according to
/usr/data/users/saulius/crontab/automatic-downloads/current/RSC/lib/dictionaries/cif_core.dic
dictionary named 'cif_core.dic' version 2.4.2 from 2011-04-26.

Automatic conversion script
Id: cif_fix_values 2281 2013-09-26 08:29:07Z andrius 
;
_cod_original_sg_symbol_Hall '-P 1 '
_cod_database_code 7054256

loop_
_symmetry_equiv_pos_as_xyz
'x, y, z'
'-x, -y, -z'

loop_
_atom_site_label
_atom_site_type_symbol
_atom_site_fract_x
_atom_site_fract_y
_atom_site_fract_z
_atom_site_U_iso_or_equiv
_atom_site_adp_type
_atom_site_occupancy
_atom_site_symmetry_multiplicity
_atom_site_calc_flag
_atom_site_refinement_flags
_atom_site_disorder_group
C1 C 0.1963(12) 0.2735(9) 0.2368(9) 0.068(3) Uani 1 1 d . .
C2 C 0.2890(9) 0.4032(7) 0.2756(7) 0.043(2) Uani 1 1 d . .
C3 C 0.3543(8) 0.4402(6) 0.2100(6) 0.0366(19) Uani 1 1 d . .
C4 C 0.4599(7) 0.5644(6) 0.2589(6) 0.0295(16) Uani 1 1 d . .
C5 C 0.5935(7) 0.6111(6) 0.3381(6) 0.0285(16) Uani 1 1 d . .
C6 C 0.6457(7) 0.7308(6) 0.3490(5) 0.0262(15) Uani 1 1 d . .
C7 C 0.7793(7) 0.8060(7) 0.4212(6) 0.0355(18) Uani 1 1 d . .
C8 C 0.8539(8) 0.7604(9) 0.4805(7) 0.048(2) Uani 1 1 d . .
C9 C 0.8023(9) 0.6417(9) 0.4704(7) 0.051(2) Uani 1 1 d . .
C10 C 0.6743(9) 0.5666(7) 0.4007(7) 0.042(2) Uani 1 1 d . .
C11 C 0.0867(8) 0.5121(7) -0.2998(7) 0.044(2) Uani 1 1 d . .
C12 C 0.2073(7) 0.5866(7) -0.1894(6) 0.0353(18) Uani 1 1 d . .
C13 C 0.2265(7) 0.7079(6) -0.1368(6) 0.0329(18) Uani 1 1 d . .
C14 C 0.3554(7) 0.7793(6) -0.0370(5) 0.0270(16) Uani 1 1 d . .
C15 C 0.4765(7) 0.8502(6) -0.0271(5) 0.0255(15) Uani 1 1 d . .
C16 C 0.5663(7) 0.8932(5) 0.0853(5) 0.0222(14) Uani 1 1 d . .
C17 C 0.6980(7) 0.9673(6) 0.1261(6) 0.0272(16) Uani 1 1 d . .
C18 C 0.7360(8) 0.9959(7) 0.0550(7) 0.0363(19) Uani 1 1 d . .
C19 C 0.6474(8) 0.9536(7) -0.0573(7) 0.0363(19) Uani 1 1 d . .
C20 C 0.5204(8) 0.8814(6) -0.0977(6) 0.0360(19) Uani 1 1 d . .
C21 C -0.0687(8) 0.8126(8) 0.1613(9) 0.052(3) Uani 1 1 d . .
C22 C 0.0741(7) 0.8634(6) 0.1901(6) 0.0337(18) Uani 1 1 d . .
C23 C 0.1669(7) 0.8419(6) 0.2854(6) 0.0319(17) Uani 1 1 d . .
C24 C 0.3054(7) 0.8968(6) 0.3094(5) 0.0250(15) Uani 1 1 d . .
C25 C 0.4048(7) 1.0129(6) 0.3721(5) 0.0256(15) Uani 1 1 d . .
C26 C 0.5112(6) 1.0154(5) 0.3617(5) 0.0211(14) Uani 1 1 d . .
C27 C 0.6306(7) 1.1187(6) 0.4119(5) 0.0274(16) Uani 1 1 d . .
C28 C 0.6391(8) 1.2138(6) 0.4705(5) 0.0335(19) Uani 1 1 d . .
C29 C 0.5336(8) 1.2117(6) 0.4823(6) 0.0351(19) Uani 1 1 d . .
C30 C 0.4176(8) 1.1134(7) 0.4341(6) 0.0335(18) Uani 1 1 d . .
N1 N 0.4328(6) 0.6472(5) 0.2264(5) 0.0274(13) Uani 1 1 d . .
N2 N 0.5449(5) 0.7496(5) 0.2798(4) 0.0235(13) Uani 1 1 d . .
N3 N 0.3699(5) 0.7783(4) 0.0599(4) 0.0230(12) Uani 1 1 d . .
N4 N 0.4977(5) 0.8476(5) 0.1353(4) 0.0217(12) Uani 1 1 d . .
N5 N 0.3456(5) 0.8363(5) 0.2655(5) 0.0265(13) Uani 1 1 d . .
N6 N 0.4735(5) 0.9067(5) 0.2964(4) 0.0237(12) Uani 1 1 d . .
F1 F 0.1381(7) 0.2519(6) 0.2939(5) 0.098(3) Uani 1 1 d . .
F2 F 0.1103(7) 0.2379(6) 0.1369(5) 0.112(3) Uani 1 1 d . .
F3 F 0.2635(9) 0.2130(5) 0.2522(7) 0.116(3) Uani 1 1 d . .
F4 F 0.3820(5) 0.4320(4) 0.3792(4) 0.0583(15) Uani 1 1 d . .
F5 F 0.2239(6) 0.4634(5) 0.2751(5) 0.0618(14) Uani 1 1 d . .
F6 F 0.4037(6) 0.3670(4) 0.1947(4) 0.0569(14) Uani 1 1 d . .
F6B F 0.2589(5) 0.4248(4) 0.1105(3) 0.0467(13) Uani 1 1 d . .
F7 F 0.8321(4) 0.9196(4) 0.4353(4) 0.0495(13) Uani 1 1 d . .
F8 F 0.9801(5) 0.8290(5) 0.5511(5) 0.0717(17) Uani 1 1 d . .
F9 F 0.8824(6) 0.6034(6) 0.5325(5) 0.0753(18) Uani 1 1 d . .
F10 F 0.6264(6) 0.4533(4) 0.3922(4) 0.0596(15) Uani 1 1 d . .
F11 F 0.0791(5) 0.4064(4) -0.3266(4) 0.0585(14) Uani 1 1 d . .
F12 F -0.0164(5) 0.5021(5) -0.2966(4) 0.0628(15) Uani 1 1 d . .
F13 F 0.0953(6) 0.5600(5) -0.3733(4) 0.0607(15) Uani 1 1 d . .
F14 F 0.3137(4) 0.6030(4) -0.1999(4) 0.0442(11) Uani 1 1 d . .
F15 F 0.2066(5) 0.5255(4) -0.1197(4) 0.0484(13) Uani 1 1 d . .
F16 F 0.1295(4) 0.6868(4) -0.1114(3) 0.0428(11) Uani 1 1 d . .
F16B F 0.2053(5) 0.7615(4) -0.2104(3) 0.0469(12) Uani 1 1 d . .
F17 F 0.7865(4) 1.0101(4) 0.2312(3) 0.0385(11) Uani 1 1 d . .
F18 F 0.8605(4) 1.0665(4) 0.0892(4) 0.0486(12) Uani 1 1 d . .
F19 F 0.6921(5) 0.9848(5) -0.1247(4) 0.0566(14) Uani 1 1 d . .
F20 F 0.4376(5) 0.8417(4) -0.2052(3) 0.0519(13) Uani 1 1 d . .
F21 F -0.0802(6) 0.8563(8) 0.2401(6) 0.108(3) Uani 1 1 d . .
F22 F -0.1370(5) 0.8351(5) 0.0766(5) 0.0717(18) Uani 1 1 d . .
F23 F -0.1183(5) 0.6996(5) 0.1364(6) 0.089(2) Uani 1 1 d . .
F24 F 0.1183(5) 0.9783(4) 0.2094(4) 0.0503(13) Uani 1 1 d . .
F25 F 0.0748(5) 0.8181(4) 0.1003(4) 0.0492(12) Uani 1 1 d . .
F26 F 0.1223(4) 0.7239(4) 0.2598(4) 0.0421(11) Uani 1 1 d . .
F26B F 0.1592(5) 0.8782(5) 0.3721(4) 0.0545(13) Uani 1 1 d . .
F27 F 0.7320(4) 1.1257(3) 0.4035(3) 0.0364(10) Uani 1 1 d . .
F28 F 0.7481(5) 1.3145(4) 0.5200(4) 0.0478(12) Uani 1 1 d . .
F29 F 0.5490(5) 1.3099(4) 0.5419(4) 0.0532(13) Uani 1 1 d . .
F30 F 0.3193(5) 1.1134(4) 0.4451(4) 0.0481(12) Uani 1 1 d . .
Tl1 Tl 0.19792(3) 0.63173(2) 0.10437(2) 0.03374(12) Uani 1 1 d . .
B1 B 0.5503(8) 0.8665(7) 0.2574(6) 0.0270(18) Uani 1 1 d . .
H1 H 0.6432 0.9278 0.2983 0.032 Uiso 1 1 calc R .
Cl1 Cl -0.4344(3) 0.6244(3) 0.0590(3) 0.1009(12) Uani 1 1 d . .
C101 C -0.467(3) 0.515(2) -0.028(2) 0.085(8) Uani 0.5 1 d P -1
H10A H -0.3822 0.5179 -0.011 0.102 Uiso 0.5 1 calc PR -1
H10B H -0.4997 0.5313 -0.0976 0.102 Uiso 0.5 1 calc PR -1

loop_
_atom_site_aniso_label
_atom_site_aniso_U_11
_atom_site_aniso_U_22
_atom_site_aniso_U_33
_atom_site_aniso_U_23
_atom_site_aniso_U_13
_atom_site_aniso_U_12
C1 0.082(8) 0.040(6) 0.065(7) 0.019(5) 0.038(7) 0.009(6)
C2 0.045(5) 0.035(4) 0.039(5) 0.015(4) 0.018(4) 0.010(4)
C3 0.053(5) 0.027(4) 0.032(4) 0.013(3) 0.022(4) 0.017(4)
C4 0.042(4) 0.026(4) 0.025(4) 0.010(3) 0.018(4) 0.017(3)
C5 0.043(4) 0.033(4) 0.026(4) 0.016(3) 0.023(4) 0.026(4)
C6 0.036(4) 0.029(4) 0.020(3) 0.010(3) 0.014(3) 0.020(3)
C7 0.033(4) 0.050(5) 0.026(4) 0.015(4) 0.013(4) 0.022(4)
C8 0.034(5) 0.073(6) 0.036(5) 0.023(5) 0.011(4) 0.031(5)
C9 0.054(6) 0.073(7) 0.042(5) 0.029(5) 0.020(5) 0.048(6)
C10 0.062(6) 0.046(5) 0.042(5) 0.025(4) 0.030(5) 0.039(5)
C11 0.035(5) 0.040(5) 0.033(5) 0.004(4) 0.006(4) 0.011(4)
C12 0.033(4) 0.032(4) 0.031(4) 0.011(3) 0.009(4) 0.014(4)
C13 0.036(4) 0.034(4) 0.027(4) 0.016(3) 0.012(4) 0.018(4)
C14 0.031(4) 0.021(3) 0.021(4) 0.008(3) 0.008(3) 0.010(3)
C15 0.034(4) 0.024(3) 0.026(4) 0.013(3) 0.017(3) 0.016(3)
C16 0.032(4) 0.018(3) 0.029(4) 0.014(3) 0.018(3) 0.018(3)
C17 0.028(4) 0.021(3) 0.035(4) 0.012(3) 0.016(4) 0.012(3)
C18 0.035(4) 0.028(4) 0.051(5) 0.019(4) 0.027(4) 0.012(4)
C19 0.050(5) 0.037(4) 0.046(5) 0.028(4) 0.036(4) 0.024(4)
C20 0.054(5) 0.030(4) 0.029(4) 0.017(3) 0.023(4) 0.020(4)
C21 0.031(5) 0.042(5) 0.080(7) 0.024(5) 0.025(5) 0.016(4)
C22 0.032(4) 0.023(4) 0.043(5) 0.014(3) 0.017(4) 0.011(3)
C23 0.038(4) 0.030(4) 0.041(4) 0.021(3) 0.026(4) 0.018(4)
C24 0.028(4) 0.029(4) 0.025(4) 0.017(3) 0.015(3) 0.015(3)
C25 0.034(4) 0.027(4) 0.019(3) 0.011(3) 0.013(3) 0.016(3)
C26 0.025(3) 0.021(3) 0.010(3) 0.006(3) 0.004(3) 0.008(3)
C27 0.031(4) 0.026(4) 0.017(3) 0.007(3) 0.008(3) 0.010(3)
C28 0.038(4) 0.025(4) 0.014(3) 0.000(3) 0.005(3) 0.004(3)
C29 0.056(5) 0.025(4) 0.022(4) 0.005(3) 0.016(4) 0.022(4)
C30 0.045(5) 0.035(4) 0.027(4) 0.011(3) 0.019(4) 0.023(4)
N1 0.032(3) 0.023(3) 0.027(3) 0.011(3) 0.013(3) 0.012(3)
N2 0.027(3) 0.020(3) 0.021(3) 0.008(2) 0.011(3) 0.010(3)
N3 0.023(3) 0.018(3) 0.023(3) 0.005(2) 0.008(3) 0.009(2)
N4 0.022(3) 0.021(3) 0.020(3) 0.007(2) 0.010(3) 0.009(2)
N5 0.026(3) 0.026(3) 0.026(3) 0.012(3) 0.012(3) 0.011(3)
N6 0.025(3) 0.023(3) 0.022(3) 0.008(2) 0.012(3) 0.011(3)
F1 0.105(5) 0.071(4) 0.075(4) 0.020(3) 0.055(4) -0.013(4)
F2 0.094(5) 0.086(5) 0.049(4) -0.001(3) 0.027(4) -0.045(4)
F3 0.151(7) 0.036(3) 0.157(8) 0.041(4) 0.086(7) 0.025(4)
F4 0.064(3) 0.051(3) 0.035(3) 0.018(2) 0.019(3) 0.007(3)
F5 0.071(4) 0.060(3) 0.072(4) 0.021(3) 0.050(3) 0.031(3)
F6 0.086(4) 0.035(3) 0.063(3) 0.016(2) 0.043(3) 0.035(3)
F6B 0.058(3) 0.027(2) 0.031(2) 0.0060(19) 0.014(2) 0.007(2)
F7 0.027(2) 0.045(3) 0.050(3) 0.017(2) 0.005(2) 0.008(2)
F8 0.035(3) 0.091(4) 0.066(4) 0.030(3) 0.004(3) 0.031(3)
F9 0.079(4) 0.103(5) 0.065(4) 0.044(4) 0.023(3) 0.073(4)
F10 0.083(4) 0.051(3) 0.069(3) 0.036(3) 0.039(3) 0.049(3)
F11 0.068(4) 0.039(3) 0.048(3) -0.004(2) 0.022(3) 0.019(3)
F12 0.035(3) 0.061(3) 0.061(3) 0.001(3) 0.013(3) 0.009(3)
F13 0.073(4) 0.068(3) 0.029(3) 0.015(3) 0.015(3) 0.033(3)
F14 0.036(3) 0.043(3) 0.042(3) 0.003(2) 0.013(2) 0.018(2)
F15 0.069(3) 0.031(2) 0.035(2) 0.017(2) 0.016(2) 0.022(2)
F16 0.027(2) 0.049(3) 0.036(2) 0.008(2) 0.008(2) 0.014(2)
F16B 0.057(3) 0.041(3) 0.031(2) 0.019(2) 0.009(2) 0.026(2)
F17 0.027(2) 0.041(2) 0.034(2) 0.012(2) 0.011(2) 0.007(2)
F18 0.040(3) 0.045(3) 0.065(3) 0.023(2) 0.034(3) 0.012(2)
F19 0.069(3) 0.067(3) 0.058(3) 0.037(3) 0.050(3) 0.027(3)
F20 0.062(3) 0.061(3) 0.026(2) 0.023(2) 0.021(2) 0.021(3)
F21 0.059(4) 0.181(8) 0.097(5) 0.028(5) 0.048(4) 0.064(5)
F22 0.040(3) 0.060(3) 0.100(5) 0.036(3) 0.015(3) 0.030(3)
F23 0.040(3) 0.048(3) 0.147(6) 0.052(4) 0.023(4) 0.011(3)
F24 0.044(3) 0.025(2) 0.069(3) 0.023(2) 0.018(3) 0.015(2)
F25 0.053(3) 0.062(3) 0.036(3) 0.021(2) 0.019(2) 0.031(3)
F26 0.039(3) 0.035(2) 0.066(3) 0.031(2) 0.033(2) 0.019(2)
F26B 0.060(3) 0.074(4) 0.050(3) 0.028(3) 0.039(3) 0.034(3)
F27 0.028(2) 0.027(2) 0.039(2) 0.0015(19) 0.014(2) 0.0034(19)
F28 0.048(3) 0.027(2) 0.040(3) -0.001(2) 0.010(2) 0.007(2)
F29 0.075(4) 0.037(3) 0.043(3) 0.001(2) 0.028(3) 0.029(3)
F30 0.061(3) 0.052(3) 0.050(3) 0.013(2) 0.037(3) 0.034(3)
Tl1 0.02505(16) 0.02613(16) 0.03666(18) 0.00584(12) 0.01202(13) 0.00421(12)
B1 0.023(4) 0.024(4) 0.017(4) 0.002(3) 0.004(3) 0.003(3)
Cl1 0.079(2) 0.0562(17) 0.132(3) -0.0009(18) 0.038(2) 0.0240(16)
C101 0.103(19) 0.080(15) 0.12(2) 0.017(15) 0.088(18) 0.060(16)

loop_
_atom_type_symbol
_atom_type_description
_atom_type_scat_dispersion_real
_atom_type_scat_dispersion_imag
_atom_type_scat_source
C C 0.0033 0.0016 'International Tables Vol C Tables 4.2.6.8 and 6.1.1.4'
H H 0 0 'International Tables Vol C Tables 4.2.6.8 and 6.1.1.4'
N N 0.0061 0.0033 'International Tables Vol C Tables 4.2.6.8 and 6.1.1.4'
F F 0.0171 0.0103 'International Tables Vol C Tables 4.2.6.8 and 6.1.1.4'
Tl Tl -2.8358 9.6688 'International Tables Vol C Tables 4.2.6.8 and 6.1.1.4'
B B 0.0013 0.0007 'International Tables Vol C Tables 4.2.6.8 and 6.1.1.4'
Cl Cl 0.1484 0.1585 'International Tables Vol C Tables 4.2.6.8 and 6.1.1.4'

loop_
_geom_angle_atom_site_label_1
_geom_angle_atom_site_label_2
_geom_angle_atom_site_label_3
_geom_angle
_geom_angle_site_symmetry_1
_geom_angle_site_symmetry_3
F2 C1 F1 109.1(10) . .
F2 C1 F3 109.6(11) . .
F1 C1 F3 106.4(9) . .
F2 C1 C2 111.3(8) . .
F1 C1 C2 110.7(9) . .
F3 C1 C2 109.6(10) . .
F5 C2 F4 107.5(7) . .
F5 C2 C3 108.2(7) . .
F4 C2 C3 108.8(7) . .
F5 C2 C1 108.9(8) . .
F4 C2 C1 107.7(7) . .
C3 C2 C1 115.6(8) . .
F6 C3 F6B 106.9(6) . .
F6 C3 C4 109.6(7) . .
F6B C3 C4 109.5(6) . .
F6 C3 C2 109.1(6) . .
F6B C3 C2 106.8(7) . .
C4 C3 C2 114.6(7) . .
N1 C4 C5 110.8(6) . .
N1 C4 C3 119.9(7) . .
C5 C4 C3 129.4(7) . .
C10 C5 C6 120.2(7) . .
C10 C5 C4 135.6(7) . .
C6 C5 C4 104.2(6) . .
N2 C6 C7 132.3(6) . .
N2 C6 C5 107.4(6) . .
C7 C6 C5 120.3(6) . .
F7 C7 C8 119.7(7) . .
F7 C7 C6 122.3(6) . .
C8 C7 C6 117.9(8) . .
F8 C8 C7 119.8(8) . .
F8 C8 C9 118.3(7) . .
C7 C8 C9 121.9(8) . .
F9 C9 C10 120.0(9) . .
F9 C9 C8 118.3(8) . .
C10 C9 C8 121.7(7) . .
F10 C10 C9 120.9(7) . .
F10 C10 C5 121.1(8) . .
C9 C10 C5 118.0(8) . .
F12 C11 F13 110.1(7) . .
F12 C11 F11 109.5(7) . .
F13 C11 F11 108.6(7) . .
F12 C11 C12 109.9(7) . .
F13 C11 C12 109.7(7) . .
F11 C11 C12 109.1(7) . .
F15 C12 F14 107.6(6) . .
F15 C12 C11 108.2(6) . .
F14 C12 C11 107.4(7) . .
F15 C12 C13 108.0(6) . .
F14 C12 C13 107.6(6) . .
C11 C12 C13 117.7(7) . .
F16B C13 F16 107.3(6) . .
F16B C13 C14 112.2(6) . .
F16 C13 C14 109.5(6) . .
F16B C13 C12 108.9(6) . .
F16 C13 C12 105.7(6) . .
C14 C13 C12 113.0(6) . .
N3 C14 C15 110.5(6) . .
N3 C14 C13 120.6(6) . .
C15 C14 C13 128.8(6) . .
C20 C15 C16 119.4(7) . .
C20 C15 C14 136.1(7) . .
C16 C15 C14 104.5(6) . .
N4 C16 C17 132.1(6) . .
N4 C16 C15 107.1(6) . .
C17 C16 C15 120.8(6) . .
F17 C17 C18 119.0(6) . .
F17 C17 C16 123.1(6) . .
C18 C17 C16 117.9(7) . .
F18 C18 C17 120.6(7) . .
F18 C18 C19 117.5(7) . .
C17 C18 C19 121.9(7) . .
C20 C19 F19 120.2(7) . .
C20 C19 C18 120.8(7) . .
F19 C19 C18 119.0(7) . .
F20 C20 C19 119.8(7) . .
F20 C20 C15 120.9(7) . .
C19 C20 C15 119.3(7) . .
F21 C21 F23 110.3(9) . .
F21 C21 F22 107.6(8) . .
F23 C21 F22 107.3(8) . .
F21 C21 C22 111.5(8) . .
F23 C21 C22 109.5(8) . .
F22 C21 C22 110.6(8) . .
F24 C22 F25 107.8(6) . .
F24 C22 C23 109.0(6) . .
F25 C22 C23 108.3(6) . .
F24 C22 C21 107.1(7) . .
F25 C22 C21 106.8(7) . .
C23 C22 C21 117.5(7) . .
F26B C23 F26 107.3(6) . .
F26B C23 C24 111.2(6) . .
F26 C23 C24 108.5(6) . .
F26B C23 C22 108.6(6) . .
F26 C23 C22 107.1(6) . .
C24 C23 C22 113.9(6) . .
N5 C24 C25 111.5(6) . .
N5 C24 C23 119.6(6) . .
C25 C24 C23 128.8(7) . .
C30 C25 C26 119.9(7) . .
C30 C25 C24 136.7(7) . .
C26 C25 C24 103.4(6) . .
N6 C26 C25 108.6(6) . .
N6 C26 C27 130.4(6) . .
C25 C26 C27 120.9(6) . .
F27 C27 C28 119.4(6) . .
F27 C27 C26 123.1(6) . .
C28 C27 C26 117.5(7) . .
F28 C28 C27 121.1(7) . .
F28 C28 C29 116.9(7) . .
C27 C28 C29 122.0(7) . .
F29 C29 C30 119.8(8) . .
F29 C29 C28 118.7(7) . .
C30 C29 C28 121.5(7) . .
F30 C30 C29 120.6(7) . .
F30 C30 C25 121.1(7) . .
C29 C30 C25 118.3(7) . .
C4 N1 N2 108.1(6) . .
C4 N1 Tl1 127.5(5) . .
N2 N1 Tl1 123.7(4) . .
N1 N2 C6 109.4(5) . .
N1 N2 B1 122.1(5) . .
C6 N2 B1 128.4(6) . .
C14 N3 N4 107.8(5) . .
C14 N3 Tl1 127.7(4) . .
N4 N3 Tl1 123.2(4) . .
N3 N4 C16 110.0(5) . .
N3 N4 B1 122.1(5) . .
C16 N4 B1 128.0(6) . .
C24 N5 N6 108.6(6) . .
C24 N5 Tl1 127.1(5) . .
N6 N5 Tl1 122.6(4) . .
N5 N6 C26 107.9(6) . .
N5 N6 B1 123.1(6) . .
C26 N6 B1 129.0(6) . .
N1 Tl1 N5 71.48(18) . .
N1 Tl1 N3 70.72(16) . .
N5 Tl1 N3 71.10(17) . .
N6 B1 N4 111.4(6) . .
N6 B1 N2 110.4(6) . .
N4 B1 N2 109.3(6) . .
N6 B1 H1 108.6 . .
N4 B1 H1 108.6 . .
N2 B1 H1 108.6 . .
C101 Cl1 C101 50.8(15) . 2_465
Cl1 C101 Cl1 129.2(15) . 2_465
Cl1 C101 H10A 105 . .
Cl1 C101 H10A 105 2_465 .
Cl1 C101 H10B 105 . .
Cl1 C101 H10B 105 2_465 .
H10A C101 H10B 105.9 . .

loop_
_geom_bond_atom_site_label_1
_geom_bond_atom_site_label_2
_geom_bond_distance
_geom_bond_site_symmetry_2
C1 F2 1.274(12) .
C1 F1 1.315(13) .
C1 F3 1.333(15) .
C1 C2 1.528(12) .
C2 F5 1.331(11) .
C2 F4 1.350(9) .
C2 C3 1.518(12) .
C3 F6 1.361(10) .
C3 F6B 1.362(9) .
C3 C4 1.509(10) .
C4 N1 1.327(9) .
C4 C5 1.419(11) .
C5 C10 1.410(11) .
C5 C6 1.415(10) .
C6 N2 1.382(9) .
C6 C7 1.412(10) .
C7 F7 1.334(9) .
C7 C8 1.355(11) .
C8 F8 1.334(10) .
C8 C9 1.405(13) .
C9 F9 1.342(9) .
C9 C10 1.361(13) .
C10 F10 1.345(9) .
C11 F12 1.295(11) .
C11 F13 1.317(10) .
C11 F11 1.340(10) .
C11 C12 1.522(11) .
C12 F15 1.358(8) .
C12 F14 1.372(9) .
C12 C13 1.549(11) .
C13 F16B 1.328(8) .
C13 F16 1.379(9) .
C13 C14 1.485(10) .
C14 N3 1.332(9) .
C14 C15 1.419(10) .
C15 C20 1.390(10) .
C15 C16 1.413(10) .
C16 N4 1.379(9) .
C16 C17 1.399(10) .
C17 F17 1.332(8) .
C17 C18 1.344(11) .
C18 F18 1.337(9) .
C18 C19 1.409(12) .
C19 C20 1.349(11) .
C19 F19 1.352(8) .
C20 F20 1.344(9) .
C21 F21 1.294(13) .
C21 F23 1.305(10) .
C21 F22 1.307(11) .
C21 C22 1.534(11) .
C22 F24 1.339(8) .
C22 F25 1.358(9) .
C22 C23 1.526(10) .
C23 F26B 1.336(9) .
C23 F26 1.369(8) .
C23 C24 1.505(10) .
C24 N5 1.312(9) .
C24 C25 1.423(10) .
C25 C30 1.403(10) .
C25 C26 1.416(10) .
C26 N6 1.385(8) .
C26 C27 1.417(9) .
C27 F27 1.320(8) .
C27 C28 1.351(10) .
C28 F28 1.334(8) .
C28 C29 1.416(12) .
C29 F29 1.347(8) .
C29 C30 1.363(11) .
C30 F30 1.329(9) .
N1 N2 1.363(8) .
N1 Tl1 2.671(6) .
N2 B1 1.580(10) .
N3 N4 1.362(7) .
N3 Tl1 2.709(5) .
N4 B1 1.543(9) .
N5 N6 1.382(8) .
N5 Tl1 2.683(6) .
N6 B1 1.520(11) .
B1 H1 1 .
Cl1 C101 1.57(2) .
Cl1 C101 1.66(2) 2_465
C101 Cl1 1.66(2) 2_465
C101 H10A 0.99 .
C101 H10B 0.99 .
